data_7249246
loop_
_publ_author_name
'Janeck&#xfd;, Luk&#xe1;&#x161;'
'Klepet&#xe1;&#x159;ov&#xe1;, Blanka'
'Beier, Petr'

_publ_section_title
;
 Transformation of 5-acylated <i>N</i>-fluoroalkyl-1,2,3-triazoles to
 trifluoromethylated ring-fused isoquinolines, 1,3-oxazines, and
 1,3-oxazin-6-ones <i>via</i> ketenimines.
;
_journal_issue 37
_journal_name_full 'RSC advances'
_journal_page_first 26938
_journal_page_last 26942
_journal_paper_doi 10.1039/d4ra04794j
_journal_volume 14
_journal_year 2024
_chemical_formula_moiety 'C19 H14 F5 N O2'
_chemical_formula_sum 'C19 H14 F5 N O2'
_chemical_formula_weight 383.32
_chemical_name_systematic 6,6-difluoro-4-(4-methoxyphenyl)-5-(p-tolyl)-2-(trifluoromethyl)-6H-1,3-oxazine
_space_group_crystal_system orthorhombic
_space_group_IT_number 61
_space_group_name_Hall '-P 2ac 2ab'
_space_group_name_H-M_alt 'P b c a'
_atom_sites_solution_hydrogens difmap
_atom_sites_solution_primary direct
_audit_update_record
;
2024-08-02 deposited with the CCDC.	2024-08-12 downloaded from the CCDC.
;
_cell_angle_alpha 90
_cell_angle_beta 90
_cell_angle_gamma 90
_cell_formula_units_Z 8
_cell_length_a 18.7156(7)
_cell_length_b 8.5123(3)
_cell_length_c 21.5158(9)
_cell_measurement_reflns_used 9323
_cell_measurement_temperature 180
_cell_measurement_theta_max 72.2033
_cell_measurement_theta_min 4.1094
_cell_volume 3427.7(2)
_computing_cell_refinement 'Apex2 (Bruker AXS, 2006)'
_computing_data_collection 'Apex2 (Bruker AXS, 2006)'
_computing_data_reduction 'Apex2 (Bruker AXS, 2006)'
_computing_molecular_graphics 'CAMERON (Watkin et al., 1996)'
_computing_publication_material 'CRYSTALS (Betteridge et al., 2003)'
_computing_structure_refinement 'CRYSTALS (Betteridge et al., 2003)'
_computing_structure_solution 'SIR92 (Altomare et al., 1994)'
_diffrn_ambient_temperature 180
_diffrn_measured_fraction_theta_full 0.998
_diffrn_measured_fraction_theta_max 0.998
_diffrn_measurement_device Area
_diffrn_measurement_device_type 'Bruker Kappa Apex2'
_diffrn_measurement_method '\f & \w scans'
_diffrn_radiation_monochromator graphite
_diffrn_radiation_probe x-ray
_diffrn_radiation_type 'Cu K\a'
_diffrn_radiation_wavelength 1.54178
_diffrn_reflns_av_R_equivalents 0.047
_diffrn_reflns_av_unetI/netI 0.071
_diffrn_reflns_limit_h_max 23
_diffrn_reflns_limit_h_min -23
_diffrn_reflns_limit_k_max 10
_diffrn_reflns_limit_k_min -10
_diffrn_reflns_limit_l_max 25
_diffrn_reflns_limit_l_min -26
_diffrn_reflns_number 46820
_diffrn_reflns_theta_full 72.321
_diffrn_reflns_theta_max 72.321
_diffrn_reflns_theta_min 4.109
_diffrn_standards_number 0
_exptl_absorpt_coefficient_mu 1.164
_exptl_absorpt_correction_T_max 0.91
_exptl_absorpt_correction_T_min 0.76
_exptl_absorpt_correction_type multi-scan
_exptl_absorpt_process_details 'SADABS (Siemens, 1996)'
_exptl_crystal_colour 'light yellow'
_exptl_crystal_density_diffrn 1.485
_exptl_crystal_density_meas ?
_exptl_crystal_density_method 'not measured'
_exptl_crystal_description prism
_exptl_crystal_F_000 1568
_exptl_crystal_size_max 0.516
_exptl_crystal_size_mid 0.127
_exptl_crystal_size_min 0.080
_refine_diff_density_max 0.51
_refine_diff_density_min -0.44
_refine_ls_extinction_coef 64(8)
_refine_ls_extinction_method 'Larson (1970), Equation 22'
_refine_ls_goodness_of_fit_ref 0.9901
_refine_ls_hydrogen_treatment constr
_refine_ls_matrix_type full
_refine_ls_number_parameters 245
_refine_ls_number_reflns 3380
_refine_ls_number_restraints 0
_refine_ls_R_factor_all 0.0452
_refine_ls_R_factor_gt 0.0398
_refine_ls_shift/su_max 0.0004765
_refine_ls_shift/su_mean 0.0000679
_refine_ls_structure_factor_coef Fsqd
_refine_ls_weighting_details
;
 Method= Modified Sheldrick 
 w=1/[\s^2^(F^2^) + ( 0.05P)^2^ + 1.96P] 
 ,where P=(max(Fo^2^,0) + 2Fc^2^)/3 
;
_refine_ls_weighting_scheme calc
_refine_ls_wR_factor_all 0.1099
_refine_ls_wR_factor_gt 0.1033
_refine_ls_wR_factor_ref 0.1098
_reflns_limit_h_max 23
_reflns_limit_h_min 0
_reflns_limit_k_max 10
_reflns_limit_k_min 0
_reflns_limit_l_max 26
_reflns_limit_l_min 0
_reflns_number_gt 2934
_reflns_number_total 3381
_reflns_threshold_expression I>2.0\s(I)
_oxford_diffrn_Wilson_B_factor 3.12
_oxford_diffrn_Wilson_scale 68.56
_oxford_refine_ls_scale 0.12223(7)
_cod_data_source_file d4ra04794j2.cif
_cod_data_source_block I
_cod_depositor_comments
;
The following automatic conversions were performed:

data item '_exptl_crystal_density_meas' value 'not measured' was
changed to '?' -- the value is perceived as not measured.

Automatic conversion script
Id: cif_fix_values 8170 2020-07-09 18:12:32Z antanas 
;
_cod_database_code 7249246
_oxford_refine_reflns_threshold_expression I>-3.0\s(I)
_refine_ls_r_factor_ref 0.0451
_reflns_number_all 3381

loop_
_symmetry_equiv_pos_as_xyz
x,y,z
-x,-y,-z
-x+1/2,-y,z+1/2
x+1/2,y,-z+1/2
x+1/2,-y+1/2,-z
-x+1/2,y+1/2,z
-x,y+1/2,-z+1/2
x,-y+1/2,z+1/2

loop_
_atom_site_label
_atom_site_type_symbol
_atom_site_fract_x
_atom_site_fract_y
_atom_site_fract_z
_atom_site_U_iso_or_equiv
_atom_site_occupancy
_atom_site_adp_type
_atom_site_refinement_flags_posn
_atom_site_refinement_flags_adp
_atom_site_refinement_flags_occupancy
_atom_site_disorder_assembly
_atom_site_disorder_group
_atom_site_attached_hydrogens
F1 F 0.48563(6) 0.67569(13) 0.72235(5) 0.0480 1.0000 Uani . . . . . .
C2 C 0.48468(8) 0.58829(18) 0.66955(7) 0.0332 1.0000 Uani . . . . . .
F3 F 0.50815(5) 0.44491(12) 0.68819(5) 0.0432 1.0000 Uani . . . . . .
O4 O 0.41303(6) 0.56995(16) 0.65480(6) 0.0444 1.0000 Uani . . . . . .
C5 C 0.39201(8) 0.59928(18) 0.59568(8) 0.0350 1.0000 Uani . . . . . .
N6 N 0.42829(7) 0.65322(15) 0.55178(6) 0.0317 1.0000 Uani . . . . . .
C7 C 0.50031(8) 0.69290(16) 0.56472(7) 0.0275 1.0000 Uani . . . . . .
C8 C 0.53036(8) 0.65619(17) 0.62002(7) 0.0288 1.0000 Uani . . . . . .
C9 C 0.60816(8) 0.66783(17) 0.63416(7) 0.0284 1.0000 Uani . . . . . .
C10 C 0.63467(9) 0.75513(19) 0.68385(7) 0.0344 1.0000 Uani . . . . . .
C11 C 0.70771(9) 0.7637(2) 0.69424(8) 0.0388 1.0000 Uani . . . . . .
C12 C 0.75609(9) 0.68544(19) 0.65659(8) 0.0376 1.0000 Uani . . . . . .
C13 C 0.72930(9) 0.5973(2) 0.60740(8) 0.0380 1.0000 Uani . . . . . .
C14 C 0.65641(8) 0.58830(19) 0.59622(7) 0.0339 1.0000 Uani . . . . . .
C15 C 0.83552(10) 0.6956(2) 0.66834(11) 0.0542 1.0000 Uani . . . . . .
C16 C 0.53583(7) 0.77956(16) 0.51390(6) 0.0269 1.0000 Uani . . . . . .
C17 C 0.58516(8) 0.89846(17) 0.52682(7) 0.0289 1.0000 Uani . . . . . .
C18 C 0.61577(8) 0.98511(17) 0.47985(7) 0.0302 1.0000 Uani . . . . . .
C19 C 0.59804(8) 0.95471(17) 0.41816(7) 0.0293 1.0000 Uani . . . . . .
O20 O 0.63079(6) 1.04858(14) 0.37541(5) 0.0380 1.0000 Uani . . . . . .
C21 C 0.62368(13) 1.0070(3) 0.31184(8) 0.0555 1.0000 Uani . . . . . .
C22 C 0.54895(8) 0.83761(18) 0.40416(7) 0.0329 1.0000 Uani . . . . . .
C23 C 0.51775(8) 0.75239(18) 0.45204(7) 0.0315 1.0000 Uani . . . . . .
C24 C 0.31354(9) 0.5582(2) 0.58871(10) 0.0461 1.0000 Uani . . . . . .
F25 F 0.27564(6) 0.62152(17) 0.63410(6) 0.0645 1.0000 Uani . . . . . .
F26 F 0.28730(6) 0.61491(19) 0.53626(6) 0.0705 1.0000 Uani . . . . . .
F27 F 0.30382(7) 0.40634(15) 0.58938(11) 0.1026 1.0000 Uani . . . . . .
H101 H 0.6025 0.8114 0.7101 0.0403 1.0000 Uiso R . . . . .
H111 H 0.7247 0.8251 0.7276 0.0478 1.0000 Uiso R . . . . .
H131 H 0.7610 0.5393 0.5818 0.0469 1.0000 Uiso R . . . . .
H141 H 0.6386 0.5265 0.5627 0.0407 1.0000 Uiso R . . . . .
H152 H 0.8639 0.6489 0.6363 0.0821 1.0000 Uiso R . . . . .
H151 H 0.8473 0.6430 0.7069 0.0826 1.0000 Uiso R . . . . .
H153 H 0.8504 0.8018 0.6729 0.0810 1.0000 Uiso R . . . . .
H171 H 0.5957 0.9218 0.5693 0.0354 1.0000 Uiso R . . . . .
H181 H 0.6484 1.0670 0.4888 0.0356 1.0000 Uiso R . . . . .
H211 H 0.6537 1.0779 0.2884 0.0819 1.0000 Uiso R . . . . .
H212 H 0.6390 0.8976 0.3054 0.0817 1.0000 Uiso R . . . . .
H213 H 0.5749 1.0190 0.3000 0.0810 1.0000 Uiso R . . . . .
H221 H 0.5358 0.8146 0.3624 0.0400 1.0000 Uiso R . . . . .
H231 H 0.4835 0.6751 0.4418 0.0385 1.0000 Uiso R . . . . .

loop_
_atom_site_aniso_label
_atom_site_aniso_U_11
_atom_site_aniso_U_22
_atom_site_aniso_U_33
_atom_site_aniso_U_23
_atom_site_aniso_U_13
_atom_site_aniso_U_12
F1 0.0490(6) 0.0545(6) 0.0405(5) -0.0122(5) 0.0131(4) -0.0091(5)
C2 0.0318(8) 0.0333(8) 0.0345(8) 0.0001(6) 0.0004(6) -0.0022(6)
F3 0.0466(6) 0.0374(5) 0.0455(6) 0.0117(4) -0.0012(4) -0.0023(4)
O4 0.0288(6) 0.0579(8) 0.0466(7) 0.0113(6) 0.0033(5) -0.0072(5)
C5 0.0266(7) 0.0330(8) 0.0453(9) -0.0023(7) -0.0014(6) -0.0007(6)
N6 0.0248(6) 0.0297(6) 0.0407(7) -0.0031(5) -0.0025(5) -0.0008(5)
C7 0.0239(7) 0.0239(6) 0.0347(7) -0.0032(6) -0.0017(5) 0.0012(5)
C8 0.0269(7) 0.0259(7) 0.0337(7) -0.0001(6) 0.0001(6) -0.0000(6)
C9 0.0269(7) 0.0276(7) 0.0306(7) 0.0048(6) -0.0023(6) 0.0003(6)
C10 0.0348(8) 0.0355(8) 0.0328(8) -0.0003(6) -0.0007(6) -0.0009(6)
C11 0.0378(9) 0.0393(8) 0.0392(8) -0.0006(7) -0.0087(7) -0.0066(7)
C12 0.0299(8) 0.0342(8) 0.0485(9) 0.0071(7) -0.0066(7) -0.0030(6)
C13 0.0301(8) 0.0382(8) 0.0458(9) 0.0005(7) 0.0002(7) 0.0033(6)
C14 0.0306(8) 0.0351(8) 0.0359(8) -0.0015(6) -0.0035(6) 0.0011(6)
C15 0.0318(9) 0.0499(10) 0.0808(14) -0.0012(10) -0.0141(9) -0.0022(8)
C16 0.0240(6) 0.0263(7) 0.0303(7) -0.0018(5) -0.0025(5) 0.0039(5)
C17 0.0293(7) 0.0292(7) 0.0281(7) -0.0013(6) -0.0045(6) 0.0009(6)
C18 0.0296(7) 0.0280(7) 0.0329(7) -0.0002(6) -0.0037(6) -0.0006(6)
C19 0.0283(7) 0.0295(7) 0.0301(7) 0.0012(6) 0.0018(6) 0.0061(6)
O20 0.0431(6) 0.0408(6) 0.0301(6) 0.0030(5) 0.0045(5) -0.0008(5)
C21 0.0689(13) 0.0691(13) 0.0284(8) 0.0034(8) 0.0042(8) -0.0075(11)
C22 0.0362(8) 0.0344(8) 0.0280(7) -0.0050(6) -0.0035(6) 0.0043(6)
C23 0.0304(7) 0.0294(7) 0.0349(8) -0.0052(6) -0.0057(6) -0.0005(6)
C24 0.0275(8) 0.0448(10) 0.0659(12) -0.0040(8) 0.0016(8) -0.0034(7)
F25 0.0319(5) 0.0884(9) 0.0732(8) -0.0056(7) 0.0125(5) -0.0037(6)
F26 0.0326(6) 0.1099(11) 0.0691(8) -0.0017(8) -0.0112(5) -0.0093(6)
F27 0.0394(7) 0.0416(7) 0.227(2) -0.0061(10) -0.0064(9) -0.0130(5)

loop_
_atom_type_symbol
_atom_type_scat_dispersion_real
_atom_type_scat_dispersion_imag
_atom_type_scat_Cromer_Mann_a1
_atom_type_scat_Cromer_Mann_b1
_atom_type_scat_Cromer_Mann_a2
_atom_type_scat_Cromer_Mann_b2
_atom_type_scat_Cromer_Mann_a3
_atom_type_scat_Cromer_Mann_b3
_atom_type_scat_Cromer_Mann_a4
_atom_type_scat_Cromer_Mann_b4
_atom_type_scat_Cromer_Mann_c
_atom_type_scat_source
C 0.0181 0.0091 2.3100 20.8439 1.0200 10.2075 1.5886 0.5687 0.8650 51.6512 0.2156 'International Tables Vol C 4.2.6.8 and 6.1.1.4'
H 0.0000 0.0000 0.4930 10.5109 0.3229 26.1257 0.1402 3.1424 0.0408 57.7998 0.0030 'International Tables Vol C 4.2.6.8 and 6.1.1.4'
N 0.0311 0.0180 12.2126 0.0057 3.1322 9.8933 2.0125 28.9975 1.1663 0.5826 -11.5290 'International Tables Vol C 4.2.6.8 and 6.1.1.4'
O 0.0492 0.0322 3.0485 13.2771 2.2868 5.7011 1.5463 0.3239 0.8670 32.9089 0.2508 'International Tables Vol C 4.2.6.8 and 6.1.1.4'
F 0.0727 0.0534 3.5392 10.2825 2.6412 4.2944 1.5170 0.2615 1.0243 26.1476 0.2776 'International Tables Vol C 4.2.6.8 and 6.1.1.4'

loop_
_geom_angle_atom_site_label_1
_geom_angle_site_symmetry_1
_geom_angle_atom_site_label_2
_geom_angle_site_symmetry_2
_geom_angle_atom_site_label_3
_geom_angle_site_symmetry_3
_geom_angle
_geom_angle_publ_flag
F1 . C2 . F3 . 103.95(12) yes
F1 . C2 . O4 . 105.41(13) yes
F3 . C2 . O4 . 106.21(12) yes
F1 . C2 . C8 . 112.33(13) yes
F3 . C2 . C8 . 112.08(13) yes
O4 . C2 . C8 . 115.90(13) yes
C2 . O4 . C5 . 118.36(12) yes
O4 . C5 . N6 . 128.25(14) yes
O4 . C5 . C24 . 109.36(14) yes
N6 . C5 . C24 . 122.38(16) yes
C5 . N6 . C7 . 117.10(14) yes
N6 . C7 . C8 . 120.87(14) yes
N6 . C7 . C16 . 113.69(12) yes
C8 . C7 . C16 . 125.41(13) yes
C2 . C8 . C7 . 118.84(13) yes
C2 . C8 . C9 . 116.25(13) yes
C7 . C8 . C9 . 124.76(13) yes
C8 . C9 . C10 . 122.66(14) yes
C8 . C9 . C14 . 118.77(13) yes
C10 . C9 . C14 . 118.57(14) yes
C9 . C10 . C11 . 120.17(15) yes
C9 . C10 . H101 . 119.9 no
C11 . C10 . H101 . 119.9 no
C10 . C11 . C12 . 121.63(15) yes
C10 . C11 . H111 . 118.9 no
C12 . C11 . H111 . 119.4 no
C11 . C12 . C13 . 117.95(15) yes
C11 . C12 . C15 . 121.19(16) yes
C13 . C12 . C15 . 120.86(16) yes
C12 . C13 . C14 . 121.07(16) yes
C12 . C13 . H131 . 119.8 no
C14 . C13 . H131 . 119.1 no
C9 . C14 . C13 . 120.61(15) yes
C9 . C14 . H141 . 119.1 no
C13 . C14 . H141 . 120.3 no
C12 . C15 . H152 . 113.7 no
C12 . C15 . H151 . 110.0 no
H152 . C15 . H151 . 107.4 no
C12 . C15 . H153 . 111.1 no
H152 . C15 . H153 . 107.8 no
H151 . C15 . H153 . 106.5 no
C7 . C16 . C17 . 120.77(13) yes
C7 . C16 . C23 . 121.01(13) yes
C17 . C16 . C23 . 118.09(14) yes
C16 . C17 . C18 . 121.12(13) yes
C16 . C17 . H171 . 118.5 no
C18 . C17 . H171 . 120.3 no
C17 . C18 . C19 . 120.09(14) yes
C17 . C18 . H181 . 120.9 no
C19 . C18 . H181 . 119.0 no
C18 . C19 . O20 . 115.27(13) yes
C18 . C19 . C22 . 119.86(14) yes
O20 . C19 . C22 . 124.86(14) yes
C19 . O20 . C21 . 117.49(14) yes
O20 . C21 . H211 . 107.1 no
O20 . C21 . H212 . 110.2 no
H211 . C21 . H212 . 110.4 no
O20 . C21 . H213 . 108.6 no
H211 . C21 . H213 . 110.5 no
H212 . C21 . H213 . 110.0 no
C19 . C22 . C23 . 119.49(14) yes
C19 . C22 . H221 . 121.6 no
C23 . C22 . H221 . 119.0 no
C16 . C23 . C22 . 121.34(14) yes
C16 . C23 . H231 . 120.2 no
C22 . C23 . H231 . 118.5 no
C5 . C24 . F25 . 110.65(15) yes
C5 . C24 . F26 . 111.10(15) yes
F25 . C24 . F26 . 106.41(16) yes
C5 . C24 . F27 . 111.22(15) yes
F25 . C24 . F27 . 108.71(18) yes
F26 . C24 . F27 . 108.60(18) yes

loop_
_geom_bond_atom_site_label_1
_geom_bond_site_symmetry_1
_geom_bond_atom_site_label_2
_geom_bond_site_symmetry_2
_geom_bond_distance
_geom_bond_publ_flag
F1 . C2 . 1.3580(19) yes
C2 . F3 . 1.3578(18) yes
C2 . O4 . 1.3867(19) yes
C2 . C8 . 1.483(2) yes
O4 . C5 . 1.355(2) yes
C5 . N6 . 1.251(2) yes
C5 . C24 . 1.517(2) yes
N6 . C7 . 1.4171(18) yes
C7 . C8 . 1.353(2) yes
C7 . C16 . 1.477(2) yes
C8 . C9 . 1.491(2) yes
C9 . C10 . 1.393(2) yes
C9 . C14 . 1.393(2) yes
C10 . C11 . 1.387(2) yes
C10 . H101 . 0.954 no
C11 . C12 . 1.386(2) yes
C11 . H111 . 0.943 no
C12 . C13 . 1.391(2) yes
C12 . C15 . 1.510(2) yes
C13 . C14 . 1.387(2) yes
C13 . H131 . 0.947 no
C14 . H141 . 0.954 no
C15 . H152 . 0.955 no
C15 . H151 . 0.968 no
C15 . H153 . 0.951 no
C16 . C17 . 1.398(2) yes
C16 . C23 . 1.393(2) yes
C17 . C18 . 1.376(2) yes
C17 . H171 . 0.956 no
C18 . C19 . 1.392(2) yes
C18 . H181 . 0.947 no
C19 . O20 . 1.3640(18) yes
C19 . C22 . 1.389(2) yes
O20 . C21 . 1.419(2) yes
C21 . H211 . 0.967 no
C21 . H212 . 0.984 no
C21 . H213 . 0.953 no
C22 . C23 . 1.389(2) yes
C22 . H221 . 0.951 no
C23 . H231 . 0.945 no
C24 . F25 . 1.322(2) yes
C24 . F26 . 1.322(2) yes
C24 . F27 . 1.306(2) yes
